data_4072361
loop_
_publ_author_name
'Wagler, J\"org'
'Hill, Anthony F.'

_publ_section_title
;
 Ring Opening of Organosilicon-Substituted Benzoxazolinone: A Convenient
 Route to Chelating Ureato and Carbamido Ligands
;
_journal_issue 24
_journal_name_full Organometallics
_journal_page_first 6579
_journal_paper_doi 10.1021/om800796z
_journal_volume 27
_journal_year 2008
_chemical_formula_moiety 'C11 H12 N4 Ni O2, 0.5(H2 O)'
_chemical_formula_sum 'C11 H13 N4 Ni O2.5'
_chemical_formula_weight 299.96
_chemical_name_systematic
;
 ?
;
_space_group_IT_number 15
_symmetry_cell_setting monoclinic
_symmetry_space_group_name_Hall '-C 2yc'
_symmetry_space_group_name_H-M 'C 1 2/c 1'
_atom_sites_solution_hydrogens geom
_atom_sites_solution_primary direct
_atom_sites_solution_secondary difmap
_audit_creation_method SHELXL-97
_cell_angle_alpha 90.00
_cell_angle_beta 123.441(2)
_cell_angle_gamma 90.00
_cell_formula_units_Z 8
_cell_length_a 17.4537(7)
_cell_length_b 16.9011(5)
_cell_length_c 9.6894(4)
_cell_measurement_reflns_used 18623
_cell_measurement_temperature 100(2)
_cell_measurement_theta_max 33.142
_cell_measurement_theta_min 2.546
_cell_volume 2385.07(16)
_computing_structure_refinement 'SHELXL-97 (Sheldrick, 1997)'
_diffrn_ambient_temperature 100(2)
_diffrn_measured_fraction_theta_full 0.997
_diffrn_measured_fraction_theta_max 0.997
_diffrn_measurement_device_type 'Nonius Kappa CCD area detector'
_diffrn_measurement_method 'phi and omega scans'
_diffrn_radiation_monochromator graphite
_diffrn_radiation_source 'fine-focus sealed tube'
_diffrn_radiation_type MoK\a
_diffrn_radiation_wavelength 0.71073
_diffrn_reflns_av_R_equivalents 0.0297
_diffrn_reflns_av_sigmaI/netI 0.0287
_diffrn_reflns_limit_h_max 26
_diffrn_reflns_limit_h_min -26
_diffrn_reflns_limit_k_max 25
_diffrn_reflns_limit_k_min -25
_diffrn_reflns_limit_l_max 14
_diffrn_reflns_limit_l_min -12
_diffrn_reflns_number 15323
_diffrn_reflns_theta_full 33.00
_diffrn_reflns_theta_max 33.00
_diffrn_reflns_theta_min 3.49
_exptl_absorpt_coefficient_mu 1.632
_exptl_absorpt_correction_T_max 0.784
_exptl_absorpt_correction_T_min 0.721
_exptl_absorpt_correction_type multi-scan
_exptl_absorpt_process_details SORTAV
_exptl_crystal_colour red
_exptl_crystal_density_diffrn 1.671
_exptl_crystal_density_method 'not measured'
_exptl_crystal_description prism
_exptl_crystal_F_000 1240
_exptl_crystal_size_max 0.28
_exptl_crystal_size_mid 0.25
_exptl_crystal_size_min 0.15
_refine_diff_density_max 0.592
_refine_diff_density_min -0.660
_refine_diff_density_rms 0.074
_refine_ls_extinction_method none
_refine_ls_goodness_of_fit_ref 1.077
_refine_ls_hydrogen_treatment mixed
_refine_ls_matrix_type full
_refine_ls_number_parameters 185
_refine_ls_number_reflns 4491
_refine_ls_number_restraints 0
_refine_ls_restrained_S_all 1.077
_refine_ls_R_factor_all 0.0383
_refine_ls_R_factor_gt 0.0304
_refine_ls_shift/su_max 0.001
_refine_ls_shift/su_mean 0.000
_refine_ls_structure_factor_coef Fsqd
_refine_ls_weighting_details 'calc w=1/[\s^2^(Fo^2^)+(0.0417P)^2^+1.7192P] where P=(Fo^2^+2Fc^2^)/3'
_refine_ls_weighting_scheme calc
_refine_ls_wR_factor_gt 0.0796
_refine_ls_wR_factor_ref 0.0827
_reflns_number_gt 3859
_reflns_number_total 4491
_reflns_threshold_expression >2sigma(I)
_cod_data_source_file om800796z_si_009.cif
_cod_data_source_block compd11b
_cod_original_cell_volume 2385.07(15)
_cod_original_sg_symbol_Hall -C2yc
_cod_original_sg_symbol_H-M C2/c
_cod_original_formula_sum 'C11 H13 N4 Ni O2.50'
_cod_database_code 4072361

loop_
_symmetry_equiv_pos_as_xyz
'x, y, z'
'-x, y, -z+1/2'
'x+1/2, y+1/2, z'
'-x+1/2, y+1/2, -z+1/2'
'-x, -y, -z'
'x, -y, z-1/2'
'-x+1/2, -y+1/2, -z'
'x+1/2, -y+1/2, z-1/2'

loop_
_atom_site_label
_atom_site_type_symbol
_atom_site_fract_x
_atom_site_fract_y
_atom_site_fract_z
_atom_site_U_iso_or_equiv
_atom_site_adp_type
_atom_site_occupancy
_atom_site_symmetry_multiplicity
_atom_site_calc_flag
_atom_site_refinement_flags
Ni1 Ni 0.120208(11) 0.148790(9) 0.22134(2) 0.01509(6) Uani 1 1 d .
O1 O 0.37114(7) 0.23638(6) 0.41932(13) 0.02208(19) Uani 1 1 d .
O2 O 0.12999(6) 0.06650(5) 0.35945(12) 0.01796(17) Uani 1 1 d .
N1 N 0.12989(8) 0.23504(6) 0.10960(14) 0.01760(19) Uani 1 1 d .
N2 N 0.22266(8) 0.31788(7) 0.09626(14) 0.0196(2) Uani 1 1 d .
N3 N 0.24439(7) 0.16642(6) 0.37542(14) 0.01633(19) Uani 1 1 d .
N4 N -0.00501(8) 0.12649(7) 0.05048(15) 0.0189(2) Uani 1 1 d .
H4NA H -0.0343(16) 0.0927(14) 0.077(3) 0.046(6) Uiso 1 1 d .
H4NB H -0.0068(16) 0.1023(14) -0.034(3) 0.042(6) Uiso 1 1 d .
H4NC H -0.0422(14) 0.1708(13) 0.007(3) 0.031(5) Uiso 1 1 d .
C1 C 0.07792(9) 0.28076(8) -0.02925(17) 0.0214(2) Uani 1 1 d .
H1 H 0.0133 0.2771 -0.1056 0.026 Uiso 1 1 calc R
C2 C 0.13532(10) 0.33250(8) -0.03872(18) 0.0230(3) Uani 1 1 d .
H2 H 0.1182 0.3710 -0.1223 0.028 Uiso 1 1 calc R
C3 C 0.30612(10) 0.35943(8) 0.13651(19) 0.0225(3) Uani 1 1 d .
H3A H 0.3151 0.4061 0.2040 0.034 Uiso 1 1 calc R
H3B H 0.3002 0.3761 0.0341 0.034 Uiso 1 1 calc R
H3C H 0.3590 0.3240 0.1984 0.034 Uiso 1 1 calc R
C4 C 0.21687(9) 0.25915(7) 0.18371(16) 0.0177(2) Uani 1 1 d .
C5 C 0.28808(9) 0.21998(7) 0.34146(16) 0.0168(2) Uani 1 1 d .
C6 C 0.28260(8) 0.11577(7) 0.51242(15) 0.0160(2) Uani 1 1 d .
C7 C 0.37291(9) 0.11336(8) 0.64897(17) 0.0200(2) Uani 1 1 d .
H7 H 0.4175 0.1486 0.6566 0.024 Uiso 1 1 calc R
C8 C 0.39721(10) 0.05859(9) 0.77472(17) 0.0229(3) Uani 1 1 d .
H8 H 0.4590 0.0556 0.8671 0.027 Uiso 1 1 calc R
C9 C 0.33123(10) 0.00831(8) 0.76518(18) 0.0234(3) Uani 1 1 d .
H9 H 0.3480 -0.0280 0.8523 0.028 Uiso 1 1 calc R
C10 C 0.24056(10) 0.01081(8) 0.62855(17) 0.0206(2) Uani 1 1 d .
H10 H 0.1957 -0.0232 0.6235 0.025 Uiso 1 1 calc R
C11 C 0.21600(9) 0.06327(7) 0.49973(16) 0.0166(2) Uani 1 1 d .
O3 O 0.0000 0.05402(8) 0.7500 0.0221(3) Uani 1 2 d S
H3O H 0.0442(13) 0.0200(12) 0.788(3) 0.033(5) Uiso 1 1 d .

loop_
_atom_site_aniso_label
_atom_site_aniso_U_11
_atom_site_aniso_U_22
_atom_site_aniso_U_33
_atom_site_aniso_U_23
_atom_site_aniso_U_13
_atom_site_aniso_U_12
Ni1 0.01291(8) 0.01638(9) 0.01613(9) -0.00050(5) 0.00811(7) -0.00090(5)
O1 0.0152(4) 0.0252(5) 0.0234(5) 0.0021(4) 0.0091(4) -0.0041(3)
O2 0.0151(4) 0.0191(4) 0.0192(4) 0.0007(3) 0.0091(4) -0.0015(3)
N1 0.0166(5) 0.0186(5) 0.0170(5) 0.0005(4) 0.0089(4) -0.0006(4)
N2 0.0200(5) 0.0194(5) 0.0199(5) 0.0012(4) 0.0115(4) -0.0018(4)
N3 0.0143(4) 0.0178(4) 0.0167(5) -0.0002(4) 0.0084(4) -0.0019(4)
N4 0.0152(5) 0.0211(5) 0.0190(5) -0.0001(4) 0.0084(4) -0.0010(4)
C1 0.0185(6) 0.0238(6) 0.0190(6) 0.0017(5) 0.0083(5) 0.0005(5)
C2 0.0223(6) 0.0228(6) 0.0206(6) 0.0035(5) 0.0097(5) 0.0005(5)
C3 0.0211(6) 0.0230(6) 0.0254(7) 0.0017(5) 0.0141(6) -0.0035(5)
C4 0.0187(5) 0.0177(5) 0.0185(6) -0.0006(4) 0.0114(5) -0.0014(4)
C5 0.0161(5) 0.0176(5) 0.0176(6) -0.0006(4) 0.0098(5) -0.0007(4)
C6 0.0162(5) 0.0170(5) 0.0165(5) -0.0016(4) 0.0101(5) -0.0011(4)
C7 0.0169(5) 0.0240(6) 0.0184(6) -0.0002(4) 0.0094(5) -0.0021(4)
C8 0.0195(6) 0.0283(6) 0.0171(6) 0.0024(5) 0.0078(5) -0.0004(5)
C9 0.0253(6) 0.0261(6) 0.0193(6) 0.0038(5) 0.0127(5) -0.0005(5)
C10 0.0231(6) 0.0202(5) 0.0220(6) 0.0006(4) 0.0146(5) -0.0025(5)
C11 0.0159(5) 0.0175(5) 0.0181(5) -0.0018(4) 0.0104(5) -0.0003(4)
O3 0.0179(6) 0.0177(6) 0.0280(7) 0.000 0.0109(6) 0.000

loop_
_atom_type_symbol
_atom_type_description
_atom_type_scat_dispersion_real
_atom_type_scat_dispersion_imag
_atom_type_scat_source
C C 0.0033 0.0016 'International Tables Vol C Tables 4.2.6.8 and 6.1.1.4'
H H 0.0000 0.0000 'International Tables Vol C Tables 4.2.6.8 and 6.1.1.4'
N N 0.0061 0.0033 'International Tables Vol C Tables 4.2.6.8 and 6.1.1.4'
O O 0.0106 0.0060 'International Tables Vol C Tables 4.2.6.8 and 6.1.1.4'
Ni Ni 0.3393 1.1124 'International Tables Vol C Tables 4.2.6.8 and 6.1.1.4'

loop_
_geom_angle_atom_site_label_1
_geom_angle_atom_site_label_2
_geom_angle_atom_site_label_3
_geom_angle
N3 Ni1 O2 86.46(4)
N3 Ni1 N1 84.44(5)
O2 Ni1 N1 170.85(4)
N3 Ni1 N4 175.07(5)
O2 Ni1 N4 94.75(5)
N1 Ni1 N4 94.40(5)
C11 O2 Ni1 111.07(7)
C4 N1 C1 107.25(11)
C4 N1 Ni1 111.31(9)
C1 N1 Ni1 141.35(10)
C4 N2 C2 107.61(11)
C4 N2 C3 126.57(12)
C2 N2 C3 125.82(11)
C5 N3 C6 127.50(11)
C5 N3 Ni1 118.83(9)
C6 N3 Ni1 113.51(8)
Ni1 N4 H4NA 115.9(15)
Ni1 N4 H4NB 109.1(14)
H4NA N4 H4NB 104(2)
Ni1 N4 H4NC 114.4(13)
H4NA N4 H4NC 106.2(19)
H4NB N4 H4NC 107(2)
C2 C1 N1 108.19(12)
C2 C1 H1 125.9
N1 C1 H1 125.9
C1 C2 N2 106.81(12)
C1 C2 H2 126.6
N2 C2 H2 126.6
N2 C3 H3A 109.5
N2 C3 H3B 109.5
H3A C3 H3B 109.5
N2 C3 H3C 109.5
H3A C3 H3C 109.5
H3B C3 H3C 109.5
N1 C4 N2 110.13(12)
N1 C4 C5 118.27(11)
N2 C4 C5 131.59(11)
O1 C5 N3 129.43(12)
O1 C5 C4 123.91(11)
N3 C5 C4 106.66(10)
C7 C6 N3 128.07(11)
C7 C6 C11 120.71(12)
N3 C6 C11 111.22(11)
C6 C7 C8 119.26(12)
C6 C7 H7 120.4
C8 C7 H7 120.4
C9 C8 C7 120.26(13)
C9 C8 H8 119.9
C7 C8 H8 119.9
C8 C9 C10 120.54(12)
C8 C9 H9 119.7
C10 C9 H9 119.7
C11 C10 C9 119.83(12)
C11 C10 H10 120.1
C9 C10 H10 120.1
O2 C11 C10 123.08(11)
O2 C11 C6 117.59(11)
C10 C11 C6 119.33(12)

loop_
_geom_bond_atom_site_label_1
_geom_bond_atom_site_label_2
_geom_bond_distance
Ni1 N3 1.8571(11)
Ni1 O2 1.8715(9)
Ni1 N1 1.8782(11)
Ni1 N4 1.9161(12)
O1 C5 1.2419(15)
O2 C11 1.3620(15)
N1 C4 1.3361(17)
N1 C1 1.3728(17)
N2 C4 1.3446(16)
N2 C2 1.3777(18)
N2 C3 1.4632(17)
N3 C5 1.3363(16)
N3 C6 1.4014(16)
N4 H4NA 0.90(2)
N4 H4NB 0.90(2)
N4 H4NC 0.93(2)
C1 C2 1.370(2)
C1 H1 0.9500
C2 H2 0.9500
C3 H3A 0.9800
C3 H3B 0.9800
C3 H3C 0.9800
C4 C5 1.4918(18)
C6 C7 1.3922(18)
C6 C11 1.4128(17)
C7 C8 1.3971(19)
C7 H7 0.9500
C8 C9 1.393(2)
C8 H8 0.9500
C9 C10 1.396(2)
C9 H9 0.9500
C10 C11 1.3921(18)
C10 H10 0.9500
O3 H3O 0.87(2)

loop_
_geom_torsion_atom_site_label_1
_geom_torsion_atom_site_label_2
_geom_torsion_atom_site_label_3
_geom_torsion_atom_site_label_4
_geom_torsion
N3 Ni1 O2 C11 3.33(8)
N4 Ni1 O2 C11 178.54(8)
N3 Ni1 N1 C4 5.57(9)
N4 Ni1 N1 C4 -169.63(9)
N3 Ni1 N1 C1 -178.53(16)
N4 Ni1 N1 C1 6.27(16)
O2 Ni1 N3 C5 174.09(10)
N1 Ni1 N3 C5 -6.79(10)
O2 Ni1 N3 C6 -1.65(9)
N1 Ni1 N3 C6 177.47(9)
C4 N1 C1 C2 0.62(16)
Ni1 N1 C1 C2 -175.38(11)
N1 C1 C2 N2 -0.21(16)
C4 N2 C2 C1 -0.28(16)
C3 N2 C2 C1 -179.96(13)
C1 N1 C4 N2 -0.81(15)
Ni1 N1 C4 N2 176.51(8)
C1 N1 C4 C5 178.63(11)
Ni1 N1 C4 C5 -4.05(14)
C2 N2 C4 N1 0.68(15)
C3 N2 C4 N1 -179.63(12)
C2 N2 C4 C5 -178.65(13)
C3 N2 C4 C5 1.0(2)
C6 N3 C5 O1 1.5(2)
Ni1 N3 C5 O1 -173.57(11)
C6 N3 C5 C4 -179.15(11)
Ni1 N3 C5 C4 5.78(13)
N1 C4 C5 O1 178.52(12)
N2 C4 C5 O1 -2.2(2)
N1 C4 C5 N3 -0.89(16)
N2 C4 C5 N3 178.40(13)
C5 N3 C6 C7 4.8(2)
Ni1 N3 C6 C7 -179.94(11)
C5 N3 C6 C11 -175.65(12)
Ni1 N3 C6 C11 -0.36(13)
N3 C6 C7 C8 179.14(13)
C11 C6 C7 C8 -0.41(19)
C6 C7 C8 C9 -1.5(2)
C7 C8 C9 C10 1.3(2)
C8 C9 C10 C11 0.8(2)
Ni1 O2 C11 C10 175.86(10)
Ni1 O2 C11 C6 -4.51(13)
C9 C10 C11 O2 176.95(12)
C9 C10 C11 C6 -2.67(19)
C7 C6 C11 O2 -177.13(11)
N3 C6 C11 O2 3.25(15)
C7 C6 C11 C10 2.51(18)
N3 C6 C11 C10 -177.11(11)
